data_4075202
loop_
_publ_author_name
'Guiu, Ester'
'Caporali, Maria'
'Mu\~noz, Bianca'
'M\"uller, Christian'
'Lutz, Martin'
'Spek, Anthony L.'
'Claver, Carmen'
'van Leeuwen, Piet W. N. M.'

_publ_section_title
;
 Electronic Effect of Diphosphines on the Regioselectivity of the
 Palladium-Catalyzed Hydroesterification of Styrene
;
_journal_issue 13
_journal_name_full Organometallics
_journal_page_first 3102
_journal_paper_doi 10.1021/om060121t
_journal_volume 25
_journal_year 2006
_chemical_formula_moiety 'C47 H27 Cl F24 O P2 Pd'
_chemical_formula_sum 'C47 H27 Cl F24 O P2 Pd'
_chemical_formula_weight 1267.48
_chemical_name_systematic
; 
 ? 
;
_space_group_IT_number 19
_symmetry_cell_setting orthorhombic
_symmetry_space_group_name_Hall 'P 2ac 2ab'
_symmetry_space_group_name_H-M 'P 21 21 21'
_atom_sites_solution_hydrogens geom
_atom_sites_solution_primary direct
_atom_sites_solution_secondary difmap
_audit_creation_method SHELXL-97
_cell_angle_alpha 90.00
_cell_angle_beta 90.00
_cell_angle_gamma 90.00
_cell_formula_units_Z 4
_cell_length_a 10.27233(10)
_cell_length_b 17.92498(9)
_cell_length_c 29.46355(19)
_cell_measurement_reflns_used 63367
_cell_measurement_temperature 150(2)
_cell_measurement_theta_max 27.50
_cell_measurement_theta_min 1.79
_cell_volume 5425.16(7)
_computing_cell_refinement Peakref
_computing_data_collection 'Nonius COLLECT'
_computing_data_reduction 'EvalCCD, Sadabs, SQUEEZE'
_computing_structure_refinement 'SHELXL-97 (Sheldrick, 1997)'
_computing_structure_solution 'SIR-97 (Altomare et al., 1997)'
_diffrn_ambient_temperature 150(2)
_diffrn_measured_fraction_theta_full 0.999
_diffrn_measured_fraction_theta_max 0.999
_diffrn_measurement_device_type 'Nonius KappaCCD'
_diffrn_radiation_monochromator graphite
_diffrn_radiation_source 'rotating anode'
_diffrn_radiation_type MoK\a
_diffrn_radiation_wavelength 0.71073
_diffrn_reflns_av_R_equivalents 0.0278
_diffrn_reflns_av_sigmaI/netI 0.0179
_diffrn_reflns_limit_h_max 13
_diffrn_reflns_limit_h_min -13
_diffrn_reflns_limit_k_max 23
_diffrn_reflns_limit_k_min -23
_diffrn_reflns_limit_l_max 38
_diffrn_reflns_limit_l_min -38
_diffrn_reflns_number 94092
_diffrn_reflns_theta_full 27.50
_diffrn_reflns_theta_max 27.50
_diffrn_reflns_theta_min 1.79
_exptl_absorpt_coefficient_mu 0.567
_exptl_absorpt_correction_T_max 0.90
_exptl_absorpt_correction_T_min 0.72
_exptl_absorpt_correction_type multi-scan
_exptl_crystal_colour yellow
_exptl_crystal_density_diffrn 1.552
_exptl_crystal_density_method 'not measured'
_exptl_crystal_description needle
_exptl_crystal_F_000 2504
_exptl_crystal_size_max 0.60
_exptl_crystal_size_mid 0.24
_exptl_crystal_size_min 0.18
_refine_diff_density_max 0.505
_refine_diff_density_min -0.261
_refine_diff_density_rms 0.055
_refine_ls_abs_structure_details 'Flack H D (1983), Acta Cryst. A39, 876-881'
_refine_ls_abs_structure_Flack -0.033(14)
_refine_ls_extinction_method none
_refine_ls_goodness_of_fit_ref 1.067
_refine_ls_hydrogen_treatment constr
_refine_ls_matrix_type full
_refine_ls_number_parameters 742
_refine_ls_number_reflns 12465
_refine_ls_number_restraints 270
_refine_ls_restrained_S_all 1.228
_refine_ls_R_factor_all 0.0297
_refine_ls_R_factor_gt 0.0253
_refine_ls_shift/su_max 0.004
_refine_ls_shift/su_mean 0.000
_refine_ls_structure_factor_coef Fsqd
_refine_ls_weighting_details 'calc w=1/[\s^2^(Fo^2^)+(0.0336P)^2^+2.0844P] where P=(Fo^2^+2Fc^2^)/3'
_refine_ls_weighting_scheme calc
_refine_ls_wR_factor_gt 0.0616
_refine_ls_wR_factor_ref 0.0635
_reflns_number_gt 11547
_reflns_number_total 12465
_reflns_threshold_expression I>2\s(I)
_cod_data_source_file om060121tsi20060207_010231.cif
_cod_data_source_block s3566a
_cod_database_code 4075202

loop_
_symmetry_equiv_pos_as_xyz
'x, y, z'
'-x+1/2, -y, z+1/2'
'x+1/2, -y+1/2, -z'
'-x, y+1/2, -z+1/2'

loop_
_atom_site_label
_atom_site_type_symbol
_atom_site_fract_x
_atom_site_fract_y
_atom_site_fract_z
_atom_site_U_iso_or_equiv
_atom_site_adp_type
_atom_site_occupancy
_atom_site_symmetry_multiplicity
_atom_site_calc_flag
_atom_site_refinement_flags
_atom_site_disorder_assembly
_atom_site_disorder_group
Pd1 Pd 0.749946(18) 0.538213(8) 0.196638(5) 0.01853(4) Uani 1 1 d . . .
Cl1 Cl 0.83299(7) 0.64302(3) 0.23388(2) 0.03166(14) Uani 1 1 d . . .
P1 P 0.70085(6) 0.47984(3) 0.26777(2) 0.01925(12) Uani 1 1 d . . .
P2 P 0.66773(6) 0.45458(3) 0.14895(2) 0.01926(11) Uani 1 1 d . . .
F31 F 1.0589(2) 0.68706(17) 0.34127(9) 0.0866(9) Uani 1 1 d . . .
F32 F 1.0968(2) 0.58076(14) 0.37012(10) 0.0785(8) Uani 1 1 d . . .
F33 F 1.0283(2) 0.66821(13) 0.41128(7) 0.0638(6) Uani 1 1 d . . .
F34 F 0.5331(3) 0.63019(15) 0.44156(8) 0.0816(8) Uani 1 1 d . . .
F35 F 0.5507(3) 0.73052(13) 0.40667(8) 0.0767(8) Uani 1 1 d . . .
F36 F 0.4263(2) 0.6486(2) 0.38027(11) 0.1168(14) Uani 1 1 d . . .
F41A F 0.4213(5) 0.2638(3) 0.3485(3) 0.108(3) Uani 0.54 1 d PDU A 1
F42A F 0.3605(10) 0.3433(5) 0.39626(16) 0.151(4) Uani 0.54 1 d PDU A 1
F43A F 0.2264(5) 0.2951(4) 0.3502(3) 0.066(2) Uani 0.54 1 d PDU A 1
F41B F 0.4386(5) 0.2929(4) 0.3743(2) 0.071(2) Uani 0.46 1 d PDU A 2
F42B F 0.2855(5) 0.3635(3) 0.39272(15) 0.0581(15) Uani 0.46 1 d PDU A 2
F43B F 0.2503(6) 0.2798(4) 0.3444(3) 0.056(2) Uani 0.46 1 d PDU A 2
F44 F 0.1901(3) 0.58621(13) 0.25693(10) 0.0788(8) Uani 1 1 d . . .
F45 F 0.07957(18) 0.48616(15) 0.24930(9) 0.0690(7) Uani 1 1 d . . .
F46 F 0.21643(18) 0.51847(14) 0.19877(7) 0.0605(6) Uani 1 1 d . . .
F51 F 1.17269(16) 0.46341(12) 0.10928(7) 0.0524(5) Uani 1 1 d . . .
F52 F 1.21846(17) 0.36675(13) 0.07169(9) 0.0675(7) Uani 1 1 d . . .
F53 F 1.1500(2) 0.46237(19) 0.03749(8) 0.0885(9) Uani 1 1 d . . .
F54 F 0.87190(17) 0.22270(10) -0.00114(6) 0.0393(4) Uani 1 1 d . . .
F55 F 0.6920(2) 0.28281(10) -0.00720(6) 0.0503(5) Uani 1 1 d . . .
F56 F 0.71603(17) 0.20078(9) 0.04457(6) 0.0417(4) Uani 1 1 d . . .
F61A F 0.5394(5) 0.5318(4) -0.0348(2) 0.084(2) Uani 0.54 1 d PDU B 1
F62A F 0.4317(8) 0.4356(2) -0.0187(2) 0.089(3) Uani 0.54 1 d PDU B 1
F63A F 0.3379(5) 0.5374(4) -0.03050(19) 0.073(2) Uani 0.54 1 d PDU B 1
F61B F 0.5534(5) 0.4913(5) -0.0307(2) 0.085(3) Uani 0.46 1 d PDU B 2
F62B F 0.3709(7) 0.4467(4) -0.0189(2) 0.078(3) Uani 0.46 1 d PDU B 2
F63B F 0.3881(9) 0.5587(4) -0.0362(2) 0.096(3) Uani 0.46 1 d PDU B 2
F64 F 0.3226(2) 0.72285(11) 0.09965(8) 0.0636(6) Uani 1 1 d . . .
F65 F 0.18315(19) 0.64143(13) 0.12107(9) 0.0624(6) Uani 1 1 d . . .
F66 F 0.3391(2) 0.67367(12) 0.16500(8) 0.0616(6) Uani 1 1 d . . .
O1 O 0.77373(16) 0.34664(9) 0.20840(6) 0.0228(4) Uani 1 1 d . . .
C1 C 0.8006(3) 0.59609(13) 0.13666(8) 0.0240(5) Uani 1 1 d . . .
H1A H 0.7878 0.5634 0.1104 0.036 Uiso 1 1 calc R . .
H1B H 0.8921 0.6113 0.1382 0.036 Uiso 1 1 calc R . .
H1C H 0.7454 0.6404 0.1335 0.036 Uiso 1 1 calc R . .
C11 C 0.7938(2) 0.39712(13) 0.28439(9) 0.0218(5) Uani 1 1 d . . .
C12 C 0.8396(2) 0.38718(14) 0.32869(9) 0.0240(5) Uani 1 1 d . . .
H12 H 0.8195 0.4237 0.3510 0.029 Uiso 1 1 calc R . .
C13 C 0.9138(2) 0.32538(14) 0.34123(9) 0.0258(5) Uani 1 1 d . . .
C14 C 0.9445(2) 0.27345(14) 0.30805(10) 0.0289(5) Uani 1 1 d . . .
H14 H 0.9978 0.2319 0.3156 0.035 Uiso 1 1 calc R . .
C15 C 0.8988(2) 0.28106(14) 0.26396(9) 0.0264(5) Uani 1 1 d . . .
H15 H 0.9205 0.2449 0.2416 0.032 Uiso 1 1 calc R . .
C16 C 0.8218(2) 0.34129(13) 0.25272(8) 0.0210(5) Uani 1 1 d . . .
C17 C 0.9583(3) 0.31676(16) 0.38943(10) 0.0335(6) Uani 1 1 d . . .
H17A H 1.0011 0.2683 0.3931 0.050 Uiso 1 1 calc R . .
H17B H 0.8831 0.3197 0.4098 0.050 Uiso 1 1 calc R . .
H17C H 1.0199 0.3567 0.3969 0.050 Uiso 1 1 calc R . .
C21 C 0.5749(2) 0.37868(13) 0.17349(8) 0.0209(5) Uani 1 1 d . . .
C22 C 0.4410(2) 0.36907(13) 0.16821(9) 0.0243(5) Uani 1 1 d . . .
H22 H 0.3947 0.4003 0.1477 0.029 Uiso 1 1 calc R . .
C23 C 0.3739(2) 0.31446(14) 0.19243(10) 0.0300(6) Uani 1 1 d . . .
C24 C 0.4445(3) 0.26787(15) 0.22119(10) 0.0321(6) Uani 1 1 d . . .
H24 H 0.4003 0.2297 0.2374 0.038 Uiso 1 1 calc R . .
C25 C 0.5778(3) 0.27589(14) 0.22675(9) 0.0280(5) Uani 1 1 d . . .
H25 H 0.6249 0.2432 0.2461 0.034 Uiso 1 1 calc R . .
C26 C 0.6410(2) 0.33239(12) 0.20352(8) 0.0209(5) Uani 1 1 d . . .
C27 C 0.2273(3) 0.30727(17) 0.18854(11) 0.0410(7) Uani 1 1 d . . .
H27A H 0.1860 0.3527 0.2002 0.062 Uiso 1 1 calc R . .
H27B H 0.1979 0.2642 0.2063 0.062 Uiso 1 1 calc R . .
H27C H 0.2033 0.3003 0.1566 0.062 Uiso 1 1 calc R . .
C31 C 0.7283(2) 0.54282(13) 0.31580(7) 0.0232(5) Uani 1 1 d . . .
C32 C 0.8554(3) 0.56445(14) 0.32625(9) 0.0252(5) Uani 1 1 d . . .
H32 H 0.9262 0.5446 0.3094 0.030 Uiso 1 1 calc R . .
C33 C 0.8788(3) 0.61454(16) 0.36097(9) 0.0293(6) Uani 1 1 d . . .
C34 C 0.7759(3) 0.64526(16) 0.38511(9) 0.0379(7) Uani 1 1 d . . .
H34 H 0.7918 0.6793 0.4092 0.046 Uiso 1 1 calc R . .
C35 C 0.6505(3) 0.62579(17) 0.37374(10) 0.0353(7) Uani 1 1 d . . .
C36 C 0.6253(3) 0.57428(16) 0.33977(9) 0.0294(6) Uani 1 1 d . . .
H36 H 0.5382 0.5605 0.3329 0.035 Uiso 1 1 calc R . .
C37 C 1.0160(3) 0.63822(17) 0.37051(10) 0.0397(7) Uani 1 1 d . . .
C38 C 0.5375(4) 0.6575(2) 0.40051(12) 0.0548(10) Uani 1 1 d . . .
C41 C 0.5315(2) 0.45231(13) 0.27852(8) 0.0228(5) Uani 1 1 d . . .
C42 C 0.5012(2) 0.39779(14) 0.31055(10) 0.0288(6) Uani 1 1 d . . .
H42 H 0.5689 0.3712 0.3254 0.035 Uiso 1 1 calc R . .
C43 C 0.3727(3) 0.38234(16) 0.32070(10) 0.0358(6) Uani 1 1 d D A .
C44 C 0.2718(2) 0.42018(16) 0.29901(10) 0.0354(6) Uani 1 1 d . . .
H44 H 0.1836 0.4090 0.3059 0.042 Uiso 1 1 calc R . .
C45 C 0.3020(2) 0.47391(15) 0.26750(9) 0.0305(6) Uani 1 1 d . . .
C46 C 0.4320(2) 0.48990(15) 0.25691(9) 0.0257(5) Uani 1 1 d . . .
H46 H 0.4517 0.5267 0.2348 0.031 Uiso 1 1 calc R . .
C47 C 0.3406(3) 0.3252(2) 0.35571(13) 0.0597(11) Uani 1 1 d D . .
C48 C 0.1962(3) 0.51606(19) 0.24335(11) 0.0406(7) Uani 1 1 d . . .
C51 C 0.7823(2) 0.40619(13) 0.11159(8) 0.0209(5) Uani 1 1 d . . .
C52 C 0.9115(2) 0.42966(13) 0.10942(8) 0.0225(5) Uani 1 1 d . . .
H52 H 0.9413 0.4687 0.1286 0.027 Uiso 1 1 calc R . .
C53 C 0.9962(2) 0.39579(14) 0.07923(9) 0.0242(5) Uani 1 1 d . . .
C54 C 0.9541(2) 0.33874(13) 0.05071(8) 0.0223(5) Uani 1 1 d . . .
H54 H 1.0121 0.3168 0.0295 0.027 Uiso 1 1 calc R . .
C55 C 0.8268(2) 0.31450(12) 0.05377(8) 0.0208(5) Uani 1 1 d . . .
C56 C 0.7411(3) 0.34712(11) 0.08469(7) 0.0212(4) Uani 1 1 d . . .
H56 H 0.6546 0.3289 0.0873 0.025 Uiso 1 1 calc R . .
C57 C 1.1339(3) 0.42241(17) 0.07459(10) 0.0345(6) Uani 1 1 d . . .
C58 C 0.7774(2) 0.25466(14) 0.02264(8) 0.0270(6) Uani 1 1 d . . .
C61 C 0.5522(2) 0.50068(13) 0.11042(9) 0.0228(5) Uani 1 1 d . . .
C62 C 0.5390(3) 0.48413(14) 0.06467(9) 0.0262(5) Uani 1 1 d . . .
H62 H 0.5884 0.4448 0.0516 0.031 Uiso 1 1 calc R . .
C63 C 0.4529(2) 0.52538(15) 0.03776(8) 0.0299(6) Uani 1 1 d D B .
C64 C 0.3794(3) 0.58193(15) 0.05613(10) 0.0337(6) Uani 1 1 d . . .
H64 H 0.3207 0.6095 0.0377 0.040 Uiso 1 1 calc R . .
C65 C 0.3926(3) 0.59805(14) 0.10198(10) 0.0309(6) Uani 1 1 d . . .
C66 C 0.4782(3) 0.55861(14) 0.12854(9) 0.0270(5) Uani 1 1 d . . .
H66 H 0.4871 0.5710 0.1597 0.032 Uiso 1 1 calc R . .
C67 C 0.4412(3) 0.50650(17) -0.01172(11) 0.0449(8) Uani 1 1 d D . .
C68 C 0.3098(3) 0.65901(18) 0.12233(13) 0.0419(8) Uani 1 1 d . . .

loop_
_atom_site_aniso_label
_atom_site_aniso_U_11
_atom_site_aniso_U_22
_atom_site_aniso_U_33
_atom_site_aniso_U_23
_atom_site_aniso_U_13
_atom_site_aniso_U_12
Pd1 0.01897(7) 0.01678(7) 0.01985(8) -0.00325(6) 0.00303(8) -0.00173(8)
Cl1 0.0428(4) 0.0234(3) 0.0288(3) -0.0049(2) 0.0007(3) -0.0122(3)
P1 0.0182(2) 0.0193(3) 0.0203(3) -0.0041(2) 0.0024(2) -0.0002(2)
P2 0.0189(3) 0.0194(3) 0.0194(3) -0.0031(2) 0.0026(2) -0.0015(2)
F31 0.0695(16) 0.126(2) 0.0643(16) 0.0468(16) -0.0259(12) -0.0568(16)
F32 0.0444(12) 0.0682(15) 0.123(2) -0.0299(15) -0.0329(14) 0.0028(11)
F33 0.0727(15) 0.0714(14) 0.0475(12) -0.0185(11) -0.0246(11) -0.0206(12)
F34 0.103(2) 0.0840(17) 0.0574(15) 0.0066(13) 0.0442(14) 0.0330(16)
F35 0.105(2) 0.0590(14) 0.0658(15) -0.0167(12) 0.0202(14) 0.0354(14)
F36 0.0494(14) 0.201(4) 0.100(2) -0.104(2) 0.0021(14) 0.0312(18)
F41A 0.053(3) 0.108(5) 0.162(6) 0.098(5) 0.032(4) 0.024(3)
F42A 0.229(9) 0.162(7) 0.063(4) 0.046(5) -0.039(6) -0.099(7)
F43A 0.030(3) 0.052(4) 0.115(5) 0.028(3) 0.014(3) -0.003(2)
F41B 0.033(3) 0.102(5) 0.078(4) 0.056(4) 0.001(3) -0.003(3)
F42B 0.058(3) 0.077(3) 0.039(3) 0.016(2) 0.016(2) -0.009(2)
F43B 0.053(4) 0.027(2) 0.088(4) 0.001(2) 0.006(4) -0.007(3)
F44 0.0790(16) 0.0595(14) 0.0981(19) -0.0177(13) -0.0303(14) 0.0372(12)
F45 0.0226(9) 0.0980(18) 0.0864(17) 0.0213(14) -0.0003(10) 0.0085(10)
F46 0.0416(10) 0.0962(16) 0.0437(11) 0.0103(11) -0.0027(8) 0.0218(10)
F51 0.0285(8) 0.0657(12) 0.0630(12) -0.0317(11) 0.0022(8) -0.0158(9)
F52 0.0212(10) 0.0733(14) 0.1079(19) -0.0404(13) 0.0045(9) 0.0035(8)
F53 0.0458(12) 0.152(3) 0.0678(15) 0.0456(17) -0.0025(11) -0.0494(16)
F54 0.0385(9) 0.0409(9) 0.0384(9) -0.0202(8) 0.0115(7) -0.0062(7)
F55 0.0597(12) 0.0475(10) 0.0438(11) -0.0105(8) -0.0302(9) 0.0046(9)
F56 0.0512(11) 0.0347(8) 0.0392(9) -0.0097(7) 0.0133(8) -0.0201(7)
F61A 0.077(4) 0.145(6) 0.030(2) 0.012(3) 0.011(2) -0.029(4)
F62A 0.188(8) 0.045(3) 0.035(3) -0.009(2) -0.026(4) 0.009(4)
F63A 0.059(3) 0.121(6) 0.040(3) -0.003(3) -0.026(2) 0.016(3)
F61B 0.050(3) 0.178(8) 0.027(3) -0.017(4) 0.002(2) 0.007(4)
F62B 0.085(4) 0.102(6) 0.048(4) -0.030(4) 0.024(3) -0.053(4)
F63B 0.172(9) 0.068(4) 0.049(4) 0.016(3) -0.013(5) 0.032(5)
F64 0.0691(14) 0.0342(9) 0.0877(17) 0.0112(10) 0.0108(12) 0.0191(10)
F65 0.0312(10) 0.0594(13) 0.0965(18) -0.0149(12) 0.0066(11) 0.0119(9)
F66 0.0630(13) 0.0619(12) 0.0598(13) -0.0243(11) -0.0085(11) 0.0313(11)
O1 0.0223(10) 0.0237(8) 0.0224(8) -0.0040(6) 0.0015(6) -0.0012(6)
C1 0.0322(12) 0.0187(10) 0.0212(12) -0.0021(9) 0.0049(10) -0.0049(9)
C11 0.0162(10) 0.0207(11) 0.0283(13) -0.0023(10) 0.0019(9) -0.0006(8)
C12 0.0215(11) 0.0250(11) 0.0256(13) -0.0046(10) 0.0010(10) -0.0026(9)
C13 0.0198(12) 0.0292(12) 0.0284(14) 0.0030(10) -0.0013(10) -0.0027(10)
C14 0.0248(12) 0.0273(12) 0.0347(15) -0.0006(11) 0.0004(11) 0.0058(10)
C15 0.0243(12) 0.0229(11) 0.0320(14) -0.0055(10) 0.0027(11) 0.0044(9)
C16 0.0181(11) 0.0235(11) 0.0214(12) -0.0020(9) 0.0023(9) -0.0025(9)
C17 0.0307(14) 0.0391(15) 0.0308(15) 0.0021(12) -0.0065(12) 0.0019(11)
C21 0.0239(11) 0.0191(11) 0.0198(12) -0.0053(9) 0.0018(9) -0.0038(9)
C22 0.0250(12) 0.0222(11) 0.0258(13) -0.0026(10) -0.0012(10) -0.0024(9)
C23 0.0252(12) 0.0303(12) 0.0346(15) -0.0029(12) 0.0024(11) -0.0070(10)
C24 0.0346(14) 0.0279(13) 0.0337(15) 0.0022(11) 0.0028(12) -0.0118(11)
C25 0.0326(13) 0.0225(12) 0.0289(14) -0.0004(10) -0.0020(11) -0.0043(10)
C26 0.0207(11) 0.0195(10) 0.0224(13) -0.0058(9) 0.0013(9) -0.0010(8)
C27 0.0270(16) 0.0425(15) 0.0536(19) 0.0067(13) 0.0001(12) -0.0128(11)
C31 0.0300(14) 0.0223(10) 0.0174(10) -0.0052(8) 0.0016(9) -0.0015(10)
C32 0.0298(14) 0.0224(11) 0.0233(13) -0.0016(10) 0.0013(11) -0.0014(10)
C33 0.0378(15) 0.0255(12) 0.0246(14) -0.0002(11) -0.0062(11) -0.0029(11)
C34 0.058(2) 0.0334(13) 0.0219(13) -0.0103(10) -0.0048(13) -0.0009(13)
C35 0.0419(16) 0.0392(16) 0.0247(14) -0.0130(12) 0.0044(12) 0.0072(13)
C36 0.0306(14) 0.0311(13) 0.0266(15) -0.0054(11) 0.0044(11) 0.0021(11)
C37 0.0496(18) 0.0384(15) 0.0310(16) -0.0013(13) -0.0143(14) -0.0098(14)
C38 0.060(2) 0.068(2) 0.0370(19) -0.0262(17) 0.0075(16) 0.0154(18)
C41 0.0196(11) 0.0256(12) 0.0232(12) -0.0058(10) 0.0042(9) -0.0007(9)
C42 0.0191(11) 0.0309(13) 0.0365(16) 0.0005(11) 0.0041(11) -0.0013(9)
C43 0.0258(13) 0.0416(15) 0.0400(16) 0.0035(13) 0.0052(12) -0.0055(12)
C44 0.0219(14) 0.0466(15) 0.0377(15) -0.0031(12) 0.0065(11) -0.0011(10)
C45 0.0221(11) 0.0372(14) 0.0322(14) -0.0087(12) 0.0037(10) 0.0055(10)
C46 0.0243(12) 0.0286(12) 0.0241(13) -0.0044(10) 0.0023(10) 0.0034(10)
C47 0.0332(17) 0.070(2) 0.076(3) 0.030(2) 0.0037(18) -0.0144(17)
C48 0.0257(13) 0.0530(18) 0.0432(18) -0.0047(14) 0.0039(12) 0.0088(13)
C51 0.0203(12) 0.0231(11) 0.0193(11) 0.0002(9) 0.0018(8) 0.0010(8)
C52 0.0230(12) 0.0225(11) 0.0220(12) -0.0038(9) 0.0005(9) -0.0019(9)
C53 0.0186(11) 0.0292(12) 0.0248(13) -0.0031(10) 0.0002(9) -0.0020(9)
C54 0.0196(11) 0.0271(12) 0.0202(12) -0.0047(10) 0.0017(9) 0.0010(9)
C55 0.0241(12) 0.0203(10) 0.0180(12) -0.0003(9) 0.0001(9) -0.0011(9)
C56 0.0193(10) 0.0229(9) 0.0214(11) -0.0005(8) 0.0007(11) 0.0003(10)
C57 0.0200(13) 0.0454(16) 0.0381(16) -0.0083(13) 0.0045(11) -0.0058(11)
C58 0.0316(16) 0.0270(11) 0.0223(12) -0.0052(9) 0.0012(10) -0.0022(9)
C61 0.0218(11) 0.0226(11) 0.0239(13) 0.0015(9) -0.0002(9) -0.0022(9)
C62 0.0279(13) 0.0242(11) 0.0266(13) 0.0002(10) 0.0031(10) -0.0017(10)
C63 0.0312(13) 0.0334(14) 0.0252(13) 0.0049(11) -0.0027(10) -0.0077(11)
C64 0.0305(14) 0.0302(13) 0.0404(17) 0.0108(12) -0.0065(12) -0.0030(11)
C65 0.0249(13) 0.0252(12) 0.0425(16) -0.0006(11) 0.0006(11) 0.0005(10)
C66 0.0261(12) 0.0286(12) 0.0262(13) -0.0017(10) 0.0015(10) -0.0019(10)
C67 0.054(2) 0.0523(19) 0.0281(16) 0.0070(14) -0.0073(14) -0.0012(16)
C68 0.0304(15) 0.0373(16) 0.058(2) -0.0038(15) -0.0005(15) 0.0092(13)

loop_
_atom_type_symbol
_atom_type_description
_atom_type_scat_dispersion_real
_atom_type_scat_dispersion_imag
_atom_type_scat_source
C C 0.0033 0.0016 'International Tables Vol C Tables 4.2.6.8 and 6.1.1.4'
H H 0.0000 0.0000 'International Tables Vol C Tables 4.2.6.8 and 6.1.1.4'
Cl Cl 0.1484 0.1585 'International Tables Vol C Tables 4.2.6.8 and 6.1.1.4'
F F 0.0171 0.0103 'International Tables Vol C Tables 4.2.6.8 and 6.1.1.4'
O O 0.0106 0.0060 'International Tables Vol C Tables 4.2.6.8 and 6.1.1.4'
P P 0.1023 0.0942 'International Tables Vol C Tables 4.2.6.8 and 6.1.1.4'
Pd Pd -0.9988 1.0072 'International Tables Vol C Tables 4.2.6.8 and 6.1.1.4'

loop_
_geom_angle_atom_site_label_1
_geom_angle_atom_site_label_2
_geom_angle_atom_site_label_3
_geom_angle
C1 Pd1 P2 84.03(7)
C1 Pd1 Cl1 84.73(7)
P2 Pd1 Cl1 168.03(2)
C1 Pd1 P1 175.67(7)
P2 Pd1 P1 100.28(2)
Cl1 Pd1 P1 90.99(2)
C11 P1 C31 102.25(11)
C11 P1 C41 103.31(11)
C31 P1 C41 100.28(11)
C11 P1 Pd1 118.56(8)
C31 P1 Pd1 111.97(8)
C41 P1 Pd1 117.89(8)
C21 P2 C51 102.86(11)
C21 P2 C61 104.13(11)
C51 P2 C61 104.89(11)
C21 P2 Pd1 117.03(8)
C51 P2 Pd1 117.11(8)
C61 P2 Pd1 109.43(8)
C26 O1 C16 115.40(18)
Pd1 C1 H1A 109.5
Pd1 C1 H1B 109.5
H1A C1 H1B 109.5
Pd1 C1 H1C 109.5
H1A C1 H1C 109.5
H1B C1 H1C 109.5
C16 C11 C12 117.5(2)
C16 C11 P1 120.58(19)
C12 C11 P1 121.90(18)
C13 C12 C11 122.2(2)
C13 C12 H12 118.9
C11 C12 H12 118.9
C14 C13 C12 118.1(2)
C14 C13 C17 121.9(2)
C12 C13 C17 120.0(2)
C13 C14 C15 121.1(2)
C13 C14 H14 119.4
C15 C14 H14 119.4
C16 C15 C14 119.7(2)
C16 C15 H15 120.1
C14 C15 H15 120.1
C15 C16 C11 121.2(2)
C15 C16 O1 118.7(2)
C11 C16 O1 120.1(2)
C13 C17 H17A 109.5
C13 C17 H17B 109.5
H17A C17 H17B 109.5
C13 C17 H17C 109.5
H17A C17 H17C 109.5
H17B C17 H17C 109.5
C26 C21 C22 118.6(2)
C26 C21 P2 116.42(17)
C22 C21 P2 124.55(19)
C23 C22 C21 121.1(2)
C23 C22 H22 119.4
C21 C22 H22 119.4
C24 C23 C22 118.3(2)
C24 C23 C27 120.8(2)
C22 C23 C27 120.8(3)
C25 C24 C23 121.6(2)
C25 C24 H24 119.2
C23 C24 H24 119.2
C26 C25 C24 118.7(3)
C26 C25 H25 120.6
C24 C25 H25 120.6
C25 C26 C21 121.5(2)
C25 C26 O1 122.8(2)
C21 C26 O1 115.7(2)
C23 C27 H27A 109.5
C23 C27 H27B 109.5
H27A C27 H27B 109.5
C23 C27 H27C 109.5
H27A C27 H27C 109.5
H27B C27 H27C 109.5
C36 C31 C32 119.1(2)
C36 C31 P1 121.63(19)
C32 C31 P1 119.05(18)
C33 C32 C31 120.4(2)
C33 C32 H32 119.8
C31 C32 H32 119.8
C32 C33 C34 120.3(3)
C32 C33 C37 119.1(3)
C34 C33 C37 120.5(3)
C35 C34 C33 119.2(2)
C35 C34 H34 120.4
C33 C34 H34 120.4
C34 C35 C36 121.3(3)
C34 C35 C38 119.7(3)
C36 C35 C38 118.9(3)
C35 C36 C31 119.6(3)
C35 C36 H36 120.2
C31 C36 H36 120.2
F31 C37 F33 107.2(3)
F31 C37 F32 107.7(3)
F33 C37 F32 105.3(3)
F31 C37 C33 112.6(3)
F33 C37 C33 112.0(3)
F32 C37 C33 111.6(3)
F36 C38 F34 110.4(4)
F36 C38 F35 105.9(4)
F34 C38 F35 104.3(3)
F36 C38 C35 112.9(3)
F34 C38 C35 111.6(3)
F35 C38 C35 111.3(3)
C46 C41 C42 119.3(2)
C46 C41 P1 119.41(19)
C42 C41 P1 121.13(19)
C43 C42 C41 120.0(3)
C43 C42 H42 120.0
C41 C42 H42 120.0
C42 C43 C44 120.9(3)
C42 C43 C47 119.9(3)
C44 C43 C47 119.2(2)
C45 C44 C43 118.9(2)
C45 C44 H44 120.5
C43 C44 H44 120.5
C44 C45 C46 120.6(2)
C44 C45 C48 120.6(2)
C46 C45 C48 118.8(3)
C41 C46 C45 120.2(3)
C41 C46 H46 119.9
C45 C46 H46 119.9
F43B C47 F41B 113.2(5)
F42A C47 F43A 111.9(5)
F42A C47 F41A 104.7(5)
F43A C47 F41A 101.0(4)
F43B C47 F42B 102.7(4)
F41B C47 F42B 101.8(4)
F42A C47 C43 116.4(4)
F43B C47 C43 114.7(5)
F41B C47 C43 115.6(4)
F43A C47 C43 113.4(4)
F41A C47 C43 107.8(3)
F42B C47 C43 106.8(3)
F44 C48 F45 107.6(3)
F44 C48 F46 106.0(3)
F45 C48 F46 106.6(3)
F44 C48 C45 111.6(3)
F45 C48 C45 112.8(3)
F46 C48 C45 111.7(2)
C56 C51 C52 119.6(2)
C56 C51 P2 120.56(18)
C52 C51 P2 119.79(18)
C53 C52 C51 119.7(2)
C53 C52 H52 120.2
C51 C52 H52 120.2
C52 C53 C54 121.0(2)
C52 C53 C57 120.8(2)
C54 C53 C57 118.2(2)
C55 C54 C53 119.1(2)
C55 C54 H54 120.5
C53 C54 H54 120.5
C54 C55 C56 120.5(2)
C54 C55 C58 120.4(2)
C56 C55 C58 119.0(2)
C51 C56 C55 120.0(2)
C51 C56 H56 120.0
C55 C56 H56 120.0
F53 C57 F51 107.6(3)
F53 C57 F52 105.9(3)
F51 C57 F52 105.7(2)
F53 C57 C53 111.5(2)
F51 C57 C53 113.0(2)
F52 C57 C53 112.6(2)
F56 C58 F54 106.9(2)
F56 C58 F55 106.5(2)
F54 C58 F55 107.1(2)
F56 C58 C55 112.6(2)
F54 C58 C55 112.6(2)
F55 C58 C55 110.7(2)
C62 C61 C66 118.6(2)
C62 C61 P2 124.54(19)
C66 C61 P2 116.8(2)
C61 C62 C63 120.0(2)
C61 C62 H62 120.0
C63 C62 H62 120.0
C64 C63 C62 120.9(2)
C64 C63 C67 120.3(2)
C62 C63 C67 118.8(2)
C63 C64 C65 118.9(3)
C63 C64 H64 120.5
C65 C64 H64 120.5
C66 C65 C64 120.6(3)
C66 C65 C68 120.5(3)
C64 C65 C68 118.9(3)
C65 C66 C61 121.0(3)
C65 C66 H66 119.5
C61 C66 H66 119.5
F62A C67 F61A 108.6(5)
F63B C67 F62B 105.6(5)
F63B C67 F61B 106.4(5)
F62B C67 F61B 104.3(5)
F62A C67 F63A 106.6(4)
F61A C67 F63A 105.0(4)
F62A C67 C63 112.5(3)
F61A C67 C63 111.5(4)
F63B C67 C63 114.2(4)
F62B C67 C63 112.7(4)
F61B C67 C63 113.0(4)
F63A C67 C63 112.2(4)
F66 C68 F64 106.5(3)
F66 C68 F65 107.2(3)
F64 C68 F65 106.5(3)
F66 C68 C65 113.2(3)
F64 C68 C65 111.6(3)
F65 C68 C65 111.5(3)

loop_
_geom_bond_atom_site_label_1
_geom_bond_atom_site_label_2
_geom_bond_distance
Pd1 C1 2.114(2)
Pd1 P2 2.2215(6)
Pd1 Cl1 2.3368(6)
Pd1 P1 2.3961(6)
P1 C11 1.830(2)
P1 C31 1.832(2)
P1 C41 1.836(2)
P2 C21 1.812(2)
P2 C51 1.830(2)
P2 C61 1.839(3)
F31 C37 1.305(4)
F32 C37 1.323(4)
F33 C37 1.322(4)
F34 C38 1.306(5)
F35 C38 1.328(5)
F36 C38 1.299(5)
F41A C47 1.393(5)
F42A C47 1.255(5)
F43A C47 1.302(5)
F41B C47 1.283(5)
F42B C47 1.407(5)
F43B C47 1.277(5)
F44 C48 1.321(4)
F45 C48 1.324(4)
F46 C48 1.331(4)
F51 C57 1.321(3)
F52 C57 1.326(4)
F53 C57 1.317(4)
F54 C58 1.327(3)
F55 C58 1.340(3)
F56 C58 1.322(3)
F61A C67 1.299(5)
F62A C67 1.290(5)
F63A C67 1.318(5)
F61B C67 1.310(5)
F62B C67 1.309(5)
F63B C67 1.301(5)
F64 C68 1.332(4)
F65 C68 1.339(4)
F66 C68 1.319(4)
O1 C26 1.394(3)
O1 C16 1.399(3)
C1 H1A 0.9800
C1 H1B 0.9800
C1 H1C 0.9800
C11 C16 1.398(3)
C11 C12 1.399(4)
C12 C13 1.394(4)
C12 H12 0.9500
C13 C14 1.386(4)
C13 C17 1.500(4)
C14 C15 1.388(4)
C14 H14 0.9500
C15 C16 1.379(3)
C15 H15 0.9500
C17 H17A 0.9800
C17 H17B 0.9800
C17 H17C 0.9800
C21 C26 1.390(3)
C21 C22 1.395(3)
C22 C23 1.394(4)
C22 H22 0.9500
C23 C24 1.393(4)
C23 C27 1.515(4)
C24 C25 1.387(4)
C24 H24 0.9500
C25 C26 1.384(3)
C25 H25 0.9500
C27 H27A 0.9800
C27 H27B 0.9800
C27 H27C 0.9800
C31 C36 1.392(3)
C31 C32 1.396(4)
C32 C33 1.382(4)
C32 H32 0.9500
C33 C34 1.388(4)
C33 C37 1.499(4)
C34 C35 1.375(4)
C34 H34 0.9500
C35 C36 1.386(4)
C35 C38 1.514(4)
C36 H36 0.9500
C41 C46 1.380(4)
C41 C42 1.394(4)
C42 C43 1.381(4)
C42 H42 0.9500
C43 C44 1.394(4)
C43 C47 1.491(4)
C44 C45 1.373(4)
C44 H44 0.9500
C45 C46 1.401(4)
C45 C48 1.503(4)
C46 H46 0.9500
C51 C56 1.389(3)
C51 C52 1.394(3)
C52 C53 1.384(3)
C52 H52 0.9500
C53 C54 1.393(3)
C53 C57 1.499(3)
C54 C55 1.381(3)
C54 H54 0.9500
C55 C56 1.395(3)
C55 C58 1.500(3)
C56 H56 0.9500
C61 C62 1.387(4)
C61 C66 1.393(3)
C62 C63 1.399(4)
C62 H62 0.9500
C63 C64 1.375(4)
C63 C67 1.501(4)
C64 C65 1.388(4)
C64 H64 0.9500
C65 C66 1.373(4)
C65 C68 1.509(4)
C66 H66 0.9500

loop_
_geom_torsion_atom_site_label_1
_geom_torsion_atom_site_label_2
_geom_torsion_atom_site_label_3
_geom_torsion_atom_site_label_4
_geom_torsion
P2 Pd1 P1 C11 72.18(9)
Cl1 Pd1 P1 C11 -111.86(9)
P2 Pd1 P1 C31 -169.14(8)
Cl1 Pd1 P1 C31 6.82(9)
P2 Pd1 P1 C41 -53.60(9)
Cl1 Pd1 P1 C41 122.36(9)
C1 Pd1 P2 C21 -172.69(12)
Cl1 Pd1 P2 C21 -152.54(14)
P1 Pd1 P2 C21 7.60(9)
C1 Pd1 P2 C51 64.50(11)
Cl1 Pd1 P2 C51 84.65(15)
P1 Pd1 P2 C51 -115.21(9)
C1 Pd1 P2 C61 -54.62(11)
Cl1 Pd1 P2 C61 -34.47(15)
P1 Pd1 P2 C61 125.66(9)
C31 P1 C11 C16 -166.11(19)
C41 P1 C11 C16 90.1(2)
Pd1 P1 C11 C16 -42.5(2)
C31 P1 C11 C12 13.7(2)
C41 P1 C11 C12 -90.1(2)
Pd1 P1 C11 C12 137.34(18)
C16 C11 C12 C13 1.8(4)
P1 C11 C12 C13 -178.02(19)
C11 C12 C13 C14 1.4(4)
C11 C12 C13 C17 -178.9(2)
C12 C13 C14 C15 -2.4(4)
C17 C13 C14 C15 177.9(2)
C13 C14 C15 C16 0.2(4)
C14 C15 C16 C11 3.2(4)
C14 C15 C16 O1 -178.1(2)
C12 C11 C16 C15 -4.1(3)
P1 C11 C16 C15 175.74(19)
C12 C11 C16 O1 177.2(2)
P1 C11 C16 O1 -3.0(3)
C26 O1 C16 C15 107.3(2)
C26 O1 C16 C11 -73.9(3)
C51 P2 C21 C26 69.0(2)
C61 P2 C21 C26 178.18(18)
Pd1 P2 C21 C26 -60.9(2)
C51 P2 C21 C22 -118.4(2)
C61 P2 C21 C22 -9.2(2)
Pd1 P2 C21 C22 111.7(2)
C26 C21 C22 C23 0.1(4)
P2 C21 C22 C23 -172.3(2)
C21 C22 C23 C24 -1.9(4)
C21 C22 C23 C27 176.5(3)
C22 C23 C24 C25 1.4(4)
C27 C23 C24 C25 -177.0(3)
C23 C24 C25 C26 0.9(4)
C24 C25 C26 C21 -2.8(4)
C24 C25 C26 O1 177.3(2)
C22 C21 C26 C25 2.3(4)
P2 C21 C26 C25 175.38(19)
C22 C21 C26 O1 -177.8(2)
P2 C21 C26 O1 -4.8(3)
C16 O1 C26 C25 -40.4(3)
C16 O1 C26 C21 139.7(2)
C11 P1 C31 C36 -125.0(2)
C41 P1 C31 C36 -18.9(2)
Pd1 P1 C31 C36 107.0(2)
C11 P1 C31 C32 60.2(2)
C41 P1 C31 C32 166.4(2)
Pd1 P1 C31 C32 -67.8(2)
C36 C31 C32 C33 2.2(4)
P1 C31 C32 C33 177.1(2)
C31 C32 C33 C34 -1.5(4)
C31 C32 C33 C37 -178.3(2)
C32 C33 C34 C35 -0.7(4)
C37 C33 C34 C35 176.1(3)
C33 C34 C35 C36 2.2(5)
C33 C34 C35 C38 178.6(3)
C34 C35 C36 C31 -1.6(5)
C38 C35 C36 C31 -178.0(3)
C32 C31 C36 C35 -0.6(4)
P1 C31 C36 C35 -175.4(2)
C32 C33 C37 F31 77.1(4)
C34 C33 C37 F31 -99.7(4)
C32 C33 C37 F33 -162.1(3)
C34 C33 C37 F33 21.1(4)
C32 C33 C37 F32 -44.2(4)
C34 C33 C37 F32 139.0(3)
C34 C35 C38 F36 165.3(4)
C36 C35 C38 F36 -18.2(5)
C34 C35 C38 F34 -69.7(4)
C36 C35 C38 F34 106.8(4)
C34 C35 C38 F35 46.3(4)
C36 C35 C38 F35 -137.2(3)
C11 P1 C41 C46 -159.2(2)
C31 P1 C41 C46 95.5(2)
Pd1 P1 C41 C46 -26.3(2)
C11 P1 C41 C42 25.5(2)
C31 P1 C41 C42 -79.8(2)
Pd1 P1 C41 C42 158.44(18)
C46 C41 C42 C43 -0.6(4)
P1 C41 C42 C43 174.7(2)
C41 C42 C43 C44 0.5(4)
C41 C42 C43 C47 -178.7(3)
C42 C43 C44 C45 -0.6(4)
C47 C43 C44 C45 178.6(3)
C43 C44 C45 C46 0.7(4)
C43 C44 C45 C48 -180.0(3)
C42 C41 C46 C45 0.7(4)
P1 C41 C46 C45 -174.68(19)
C44 C45 C46 C41 -0.8(4)
C48 C45 C46 C41 179.9(3)
C42 C43 C47 F42A 73.3(7)
C44 C43 C47 F42A -105.9(7)
C42 C43 C47 F43B -135.0(5)
C44 C43 C47 F43B 45.7(6)
C42 C43 C47 F41B -0.6(6)
C44 C43 C47 F41B -179.8(5)
C42 C43 C47 F43A -154.8(5)
C44 C43 C47 F43A 26.0(6)
C42 C43 C47 F41A -43.8(5)
C44 C43 C47 F41A 136.9(4)
C42 C43 C47 F42B 111.9(4)
C44 C43 C47 F42B -67.3(4)
C44 C45 C48 F44 109.3(3)
C46 C45 C48 F44 -71.4(4)
C44 C45 C48 F45 -12.1(4)
C46 C45 C48 F45 167.2(3)
C44 C45 C48 F46 -132.2(3)
C46 C45 C48 F46 47.1(4)
C21 P2 C51 C56 42.6(2)
C61 P2 C51 C56 -66.1(2)
Pd1 P2 C51 C56 172.39(16)
C21 P2 C51 C52 -138.7(2)
C61 P2 C51 C52 112.7(2)
Pd1 P2 C51 C52 -8.9(2)
C56 C51 C52 C53 2.5(4)
P2 C51 C52 C53 -176.29(19)
C51 C52 C53 C54 0.4(4)
C51 C52 C53 C57 177.0(2)
C52 C53 C54 C55 -1.9(4)
C57 C53 C54 C55 -178.6(2)
C53 C54 C55 C56 0.6(4)
C53 C54 C55 C58 178.3(2)
C52 C51 C56 C55 -3.8(3)
P2 C51 C56 C55 174.99(18)
C54 C55 C56 C51 2.2(3)
C58 C55 C56 C51 -175.5(2)
C52 C53 C57 F53 -103.4(3)
C54 C53 C57 F53 73.3(3)
C52 C53 C57 F51 17.9(4)
C54 C53 C57 F51 -165.3(2)
C52 C53 C57 F52 137.7(3)
C54 C53 C57 F52 -45.6(4)
C54 C55 C58 F56 130.6(2)
C56 C55 C58 F56 -51.7(3)
C54 C55 C58 F54 9.6(3)
C56 C55 C58 F54 -172.7(2)
C54 C55 C58 F55 -110.3(3)
C56 C55 C58 F55 67.5(3)
C21 P2 C61 C62 -92.7(2)
C51 P2 C61 C62 15.0(2)
Pd1 P2 C61 C62 141.5(2)
C21 P2 C61 C66 90.6(2)
C51 P2 C61 C66 -161.64(19)
Pd1 P2 C61 C66 -35.2(2)
C66 C61 C62 C63 0.1(4)
P2 C61 C62 C63 -176.52(19)
C61 C62 C63 C64 -0.8(4)
C61 C62 C63 C67 179.7(2)
C62 C63 C64 C65 0.5(4)
C67 C63 C64 C65 -180.0(2)
C63 C64 C65 C66 0.5(4)
C63 C64 C65 C68 -178.7(3)
C64 C65 C66 C61 -1.2(4)
C68 C65 C66 C61 178.0(2)
C62 C61 C66 C65 0.9(4)
P2 C61 C66 C65 177.7(2)
C64 C63 C67 F62A -134.0(5)
C62 C63 C67 F62A 45.6(5)
C64 C63 C67 F61A 103.7(5)
C62 C63 C67 F61A -76.8(5)
C64 C63 C67 F63B 18.1(6)
C62 C63 C67 F63B -162.3(5)
C64 C63 C67 F62B -102.3(5)
C62 C63 C67 F62B 77.2(5)
C64 C63 C67 F61B 139.8(5)
C62 C63 C67 F61B -40.6(5)
C64 C63 C67 F63A -13.8(5)
C62 C63 C67 F63A 165.8(4)
C66 C65 C68 F66 6.5(4)
C64 C65 C68 F66 -174.3(3)
C66 C65 C68 F64 126.7(3)
C64 C65 C68 F64 -54.1(4)
C66 C65 C68 F65 -114.4(3)
C64 C65 C68 F65 64.8(4)

loop_
_platon_squeeze_void_nr
_platon_squeeze_void_average_x
_platon_squeeze_void_average_y
_platon_squeeze_void_average_z
_platon_squeeze_void_volume
_platon_squeeze_void_count_electrons
1 -0.005 0.750 0.000 398.8 42.7
2 -0.036 0.250 0.500 398.8 43.2
